data_2311380
loop_
_publ_author_name
'Sim, Aijia'
'Chidan Kumar, C. S.'
'Kwong, Huey Chong'
'Then, Li Yee'
'Win, Yip-Foo'
'Quah, Ching Kheng'
'Naveen, S.'
'Chandraju, S.'
'Lokanath, N. K.'
'Warad, Ismail'

_publ_section_title
;
 Three closely related
 (2<i>E</i>,2'<i>E</i>)-3,3'-(1,4-phenyl-ene)bis-[1-(meth-oxy-phen-yl)prop-2-en-1-ones]:
 supra-molecular assemblies in one dimension mediated by hydrogen bonding
 and C-H&#x22EF;\p inter-actions.
;
_journal_coeditor_code HB7678
_journal_issue 'Pt 6'
_journal_name_full 'Acta crystallographica. Section E, Crystallographic communications'
_journal_page_first 896
_journal_page_last 900
_journal_paper_doi 10.1107/S2056989017007460
_journal_volume 73
_journal_year 2017
_chemical_formula_iupac 'C26 H22 O4'
_chemical_formula_moiety 'C26 H22 O4'
_chemical_formula_sum 'C26 H22 O4'
_chemical_formula_weight 398.43
_chemical_name_systematic (2<i>E</i>,2'<i>E</i>)-3,3'-(1,4-Phenylene)bis[1-(2-methoxyphenyl)prop-2-en-1-one]
_space_group_crystal_system monoclinic
_space_group_IT_number 14
_space_group_name_Hall '-P 2ybc'
_space_group_name_H-M_alt 'P 1 21/c 1'
_atom_sites_solution_hydrogens geom
_atom_sites_solution_primary direct
_audit_creation_method SHELXL-2013
_cell_angle_alpha 90
_cell_angle_beta 101.898(2)
_cell_angle_gamma 90
_cell_formula_units_Z 2
_cell_length_a 7.1078(11)
_cell_length_b 24.544(4)
_cell_length_c 6.0449(9)
_cell_measurement_reflns_used 3004
_cell_measurement_temperature 294(2)
_cell_measurement_theta_max 26.37
_cell_measurement_theta_min 2.93
_cell_volume 1031.9(3)
_computing_cell_refinement
;
SAINT (Bruker, 2012)
;
_computing_data_collection
;
APEX2 (Bruker, 2012)
;
_computing_data_reduction
;
SAINT (Bruker, 2012)
;
_computing_molecular_graphics
;
SHELXL2013 (Sheldrick, 2015) and Mercury (Macrae <i>et al.</i>,
2006)
;
_computing_publication_material
;
SHELXL2013 (Sheldrick, 2015) and PLATON (Spek, 2009)
;
_computing_structure_refinement
;
SHELXL2013 (Sheldrick, 2015)
;
_computing_structure_solution
;
SHELXS97 (Sheldrick, 2008)
;
_diffrn_ambient_temperature 294(2)
_diffrn_measured_fraction_theta_full 0.994
_diffrn_measured_fraction_theta_max 0.993
_diffrn_measurement_device_type
;
Bruker APEXII DUO CCD area-detector
;
_diffrn_measurement_method '\f and \w scans'
_diffrn_radiation_monochromator graphite
_diffrn_radiation_source 'fine-focus sealed tube'
_diffrn_radiation_type MoK\a
_diffrn_radiation_wavelength 0.71073
_diffrn_reflns_av_R_equivalents 0.0237
_diffrn_reflns_limit_h_max 8
_diffrn_reflns_limit_h_min -8
_diffrn_reflns_limit_k_max 31
_diffrn_reflns_limit_k_min -24
_diffrn_reflns_limit_l_max 7
_diffrn_reflns_limit_l_min -7
_diffrn_reflns_number 8322
_diffrn_reflns_theta_full 25.242
_diffrn_reflns_theta_max 26.798
_diffrn_reflns_theta_min 1.659
_exptl_absorpt_coefficient_mu 0.086
_exptl_absorpt_correction_T_max 0.985
_exptl_absorpt_correction_T_min 0.883
_exptl_absorpt_correction_type multi-scan
_exptl_absorpt_process_details
;
(<i>SADABS</i>; Bruker, 2012)
;
_exptl_crystal_colour yellow
_exptl_crystal_density_diffrn 1.282
_exptl_crystal_description block
_exptl_crystal_F_000 420
_exptl_crystal_size_max 0.388
_exptl_crystal_size_mid 0.351
_exptl_crystal_size_min 0.177
_refine_diff_density_max 0.192
_refine_diff_density_min -0.139
_refine_ls_extinction_method none
_refine_ls_goodness_of_fit_ref 1.033
_refine_ls_hydrogen_treatment constr
_refine_ls_matrix_type full
_refine_ls_number_parameters 137
_refine_ls_number_reflns 2183
_refine_ls_number_restraints 0
_refine_ls_restrained_S_all 1.033
_refine_ls_R_factor_all 0.0549
_refine_ls_R_factor_gt 0.0402
_refine_ls_shift/su_max 0.000
_refine_ls_shift/su_mean 0.000
_refine_ls_structure_factor_coef Fsqd
_refine_ls_weighting_details
;
 w=1/[\s^2^(Fo^2^)+(0.0541P)^2^+0.2315P]
 where P=(Fo^2^+2Fc^2^)/3
;
_refine_ls_weighting_scheme calc
_refine_ls_wR_factor_gt 0.1087
_refine_ls_wR_factor_ref 0.1192
_reflns_number_gt 1705
_reflns_number_total 2183
_reflns_threshold_expression 'I > 2\s(I)'
_cod_data_source_file hb7678sup1.cif
_cod_data_source_block I
_cod_original_sg_symbol_H-M 'P 21/c'
_cod_database_code 2311380
_shelx_space_group_comment
;
The symmetry employed for this shelxl refinement is uniquely defined
by the following loop, which should always be used as a source of
symmetry information in preference to the above space-group names.
They are only intended as comments.
;
_shelx_estimated_absorpt_t_min 0.967
_shelx_estimated_absorpt_t_max 0.985
_shelxl_version_number 20.13

loop_
_space_group_symop_operation_xyz
'x, y, z'
'-x, y+1/2, -z+1/2'
'-x, -y, -z'
'x, -y-1/2, z-1/2'

loop_
_atom_site_type_symbol
_atom_site_label
_atom_site_fract_x
_atom_site_fract_y
_atom_site_fract_z
_atom_site_U_iso_or_equiv
_atom_site_adp_type
_atom_site_calc_flag
_atom_site_occupancy
O O1 0.51518(16) 0.40818(5) 0.74340(18) 0.0615(4) Uani d 1
O O2 0.57299(19) 0.32593(5) 0.2133(2) 0.0652(4) Uani d 1
C C1 0.7420(2) 0.33535(6) 0.3621(3) 0.0492(4) Uani d 1
C C2 0.9148(3) 0.31024(8) 0.3517(4) 0.0689(5) Uani d 1
H H2A 0.9237 0.2877 0.2307 0.083 Uiso calc 1
C C3 1.0731(3) 0.31908(9) 0.5223(4) 0.0802(6) Uani d 1
H H3A 1.1891 0.3026 0.5138 0.096 Uiso calc 1
C C4 1.0640(3) 0.35160(8) 0.7040(4) 0.0731(6) Uani d 1
H H4A 1.1715 0.3565 0.8194 0.088 Uiso calc 1
C C5 0.8930(2) 0.37687(7) 0.7125(3) 0.0545(4) Uani d 1
H H5A 0.8854 0.3988 0.8357 0.065 Uiso calc 1
C C6 0.7315(2) 0.37030(6) 0.5413(2) 0.0420(3) Uani d 1
C C7 0.5545(2) 0.40138(6) 0.5584(2) 0.0426(3) Uani d 1
C C8 0.4371(2) 0.42573(6) 0.3525(2) 0.0430(3) Uani d 1
H H8A 0.4840 0.4266 0.2198 0.052 Uiso calc 1
C C9 0.2652(2) 0.44645(6) 0.3551(2) 0.0416(3) Uani d 1
H H9A 0.2239 0.4435 0.4909 0.050 Uiso calc 1
C C10 0.13276(19) 0.47340(5) 0.1704(2) 0.0379(3) Uani d 1
C C11 -0.0569(2) 0.48284(6) 0.1921(2) 0.0417(3) Uani d 1
H H11A -0.0958 0.4713 0.3222 0.050 Uiso calc 1
C C12 0.18710(19) 0.49116(6) -0.0255(2) 0.0413(3) Uani d 1
H H12A 0.3122 0.4854 -0.0442 0.050 Uiso calc 1
C C13 0.5741(4) 0.29130(8) 0.0256(3) 0.0783(6) Uani d 1
H H13A 0.4472 0.2896 -0.0672 0.117 Uiso calc 1
H H13B 0.6140 0.2554 0.0785 0.117 Uiso calc 1
H H13C 0.6619 0.3054 -0.0614 0.117 Uiso calc 1

loop_
_atom_site_aniso_label
_atom_site_aniso_U_11
_atom_site_aniso_U_22
_atom_site_aniso_U_33
_atom_site_aniso_U_12
_atom_site_aniso_U_13
_atom_site_aniso_U_23
O1 0.0571(7) 0.0849(9) 0.0427(6) 0.0192(6) 0.0106(5) 0.0041(6)
O2 0.0741(8) 0.0619(8) 0.0550(7) 0.0175(6) 0.0022(6) -0.0104(6)
C1 0.0528(9) 0.0429(8) 0.0539(9) 0.0073(7) 0.0153(7) 0.0099(7)
C2 0.0705(12) 0.0593(11) 0.0838(13) 0.0179(9) 0.0322(11) 0.0019(9)
C3 0.0479(11) 0.0703(13) 0.1266(19) 0.0173(9) 0.0276(12) 0.0082(13)
C4 0.0414(9) 0.0636(12) 0.1088(16) 0.0044(8) 0.0027(10) 0.0043(11)
C5 0.0437(8) 0.0469(9) 0.0693(11) 0.0002(7) 0.0032(7) 0.0037(7)
C6 0.0406(7) 0.0372(7) 0.0488(8) 0.0027(6) 0.0107(6) 0.0094(6)
C7 0.0398(7) 0.0430(8) 0.0448(8) 0.0017(6) 0.0084(6) 0.0031(6)
C8 0.0436(8) 0.0441(8) 0.0421(8) 0.0055(6) 0.0108(6) 0.0051(6)
C9 0.0436(8) 0.0444(8) 0.0369(7) 0.0047(6) 0.0082(6) 0.0003(6)
C10 0.0388(7) 0.0374(7) 0.0371(7) 0.0033(5) 0.0071(5) -0.0034(5)
C11 0.0422(7) 0.0478(8) 0.0370(7) 0.0042(6) 0.0127(6) 0.0026(6)
C12 0.0339(7) 0.0485(8) 0.0430(7) 0.0043(6) 0.0116(6) -0.0003(6)
C13 0.1169(18) 0.0615(12) 0.0537(11) 0.0150(11) 0.0114(11) -0.0064(9)

loop_
_atom_type_symbol
_atom_type_description
_atom_type_scat_dispersion_real
_atom_type_scat_dispersion_imag
_atom_type_scat_source
C C 0.0033 0.0016 'International Tables Vol C Tables 4.2.6.8 and 6.1.1.4'
H H 0.0000 0.0000 'International Tables Vol C Tables 4.2.6.8 and 6.1.1.4'
O O 0.0106 0.0060 'International Tables Vol C Tables 4.2.6.8 and 6.1.1.4'

loop_
_geom_angle_atom_site_label_1
_geom_angle_atom_site_label_2
_geom_angle_atom_site_label_3
_geom_angle_site_symmetry_1
_geom_angle
C1 O2 C13 . 118.66(14)
O2 C1 C2 . 124.22(16)
O2 C1 C6 . 115.79(13)
C2 C1 C6 . 119.87(16)
C3 C2 C1 . 119.34(18)
C3 C2 H2A . 120.3
C1 C2 H2A . 120.3
C4 C3 C2 . 121.72(17)
C4 C3 H3A . 119.1
C2 C3 H3A . 119.1
C3 C4 C5 . 118.73(19)
C3 C4 H4A . 120.6
C5 C4 H4A . 120.6
C4 C5 C6 . 121.43(18)
C4 C5 H5A . 119.3
C6 C5 H5A . 119.3
C5 C6 C1 . 118.81(14)
C5 C6 C7 . 117.92(14)
C1 C6 C7 . 123.27(14)
O1 C7 C8 . 121.49(13)
O1 C7 C6 . 119.30(13)
C8 C7 C6 . 119.12(12)
C9 C8 C7 . 120.50(13)
C9 C8 H8A . 119.8
C7 C8 H8A . 119.8
C8 C9 C10 . 127.89(13)
C8 C9 H9A . 116.1
C10 C9 H9A . 116.1
C12 C10 C11 . 118.03(13)
C12 C10 C9 . 122.99(12)
C11 C10 C9 . 118.97(12)
C12 C11 C10 3_565 121.57(12)
C12 C11 H11A 3_565 119.2
C10 C11 H11A . 119.2
C11 C12 C10 3_565 120.40(12)
C11 C12 H12A 3_565 119.8
C10 C12 H12A . 119.8
O2 C13 H13A . 109.5
O2 C13 H13B . 109.5
H13A C13 H13B . 109.5
O2 C13 H13C . 109.5
H13A C13 H13C . 109.5
H13B C13 H13C . 109.5

loop_
_geom_bond_atom_site_label_1
_geom_bond_atom_site_label_2
_geom_bond_site_symmetry_2
_geom_bond_distance
O1 C7 . 1.2187(17)
O2 C1 . 1.364(2)
O2 C13 . 1.419(2)
C1 C2 . 1.387(2)
C1 C6 . 1.396(2)
C2 C3 . 1.378(3)
C2 H2A . 0.9300
C3 C4 . 1.370(3)
C3 H3A . 0.9300
C4 C5 . 1.375(2)
C4 H4A . 0.9300
C5 C6 . 1.387(2)
C5 H5A . 0.9300
C6 C7 . 1.4932(19)
C7 C8 . 1.474(2)
C8 C9 . 1.3267(19)
C8 H8A . 0.9300
C9 C10 . 1.4616(19)
C9 H9A . 0.9300
C10 C12 . 1.3897(19)
C10 C11 . 1.4002(19)
C11 C12 3_565 1.3760(19)
C11 H11A . 0.9300
C12 C11 3_565 1.3761(19)
C12 H12A . 0.9300
C13 H13A . 0.9600
C13 H13B . 0.9600
C13 H13C . 0.9600

loop_
_geom_torsion_atom_site_label_1
_geom_torsion_atom_site_label_2
_geom_torsion_atom_site_label_3
_geom_torsion_atom_site_label_4
_geom_torsion_site_symmetry_4
_geom_torsion
C13 O2 C1 C2 . -4.7(2)
C13 O2 C1 C6 . 179.21(14)
O2 C1 C2 C3 . -174.24(17)
C6 C1 C2 C3 . 1.7(3)
C1 C2 C3 C4 . 0.8(3)
C2 C3 C4 C5 . -1.5(3)
C3 C4 C5 C6 . -0.4(3)
C4 C5 C6 C1 . 2.8(2)
C4 C5 C6 C7 . -177.02(15)
O2 C1 C6 C5 . 172.83(13)
C2 C1 C6 C5 . -3.4(2)
O2 C1 C6 C7 . -7.4(2)
C2 C1 C6 C7 . 176.38(14)
C5 C6 C7 O1 . -36.6(2)
C1 C6 C7 O1 . 143.60(15)
C5 C6 C7 C8 . 140.06(15)
C1 C6 C7 C8 . -39.8(2)
O1 C7 C8 C9 . -13.5(2)
C6 C7 C8 C9 . 169.90(14)
C7 C8 C9 C10 . 178.03(14)
C8 C9 C10 C12 . -13.8(2)
C8 C9 C10 C11 . 167.44(15)
C12 C10 C11 C12 3_565 0.1(2)
C9 C10 C11 C12 3_565 178.90(13)
C11 C10 C12 C11 3_565 -0.1(2)
C9 C10 C12 C11 3_565 -178.84(13)
